data_1506435
loop_
_publ_author_name
'Colquhoun, Howard M.'
'Zhu, Zhixue'
'Dudman, Christopher C.'
'O'Mahoney, Caroline A.'
'Williams, David J.'
'Drew, Michael G. B.'

_publ_section_title
;
 Synthesis of Strained Macrocyclic Biaryls for Enthalpy-Driven
 Ring-Opening Polymerization
;
_journal_issue 25
_journal_name_full Macromolecules
_journal_page_first 10413
_journal_paper_doi 10.1021/ma0517796
_journal_volume 38
_journal_year 2005
_chemical_formula_sum 'C37 H25 Cl3 O8 S3'
_chemical_formula_weight 800.10
_chemical_name_systematic
; 
 ? 
;
_space_group_IT_number 2
_symmetry_cell_setting triclinic
_symmetry_space_group_name_Hall '-P 1'
_symmetry_space_group_name_H-M 'P -1'
_atom_sites_solution_hydrogens geom
_atom_sites_solution_primary direct
_atom_sites_solution_secondary difmap
_audit_creation_method SHELXL-97
_cell_angle_alpha 106.622(10)
_cell_angle_beta 95.431(10)
_cell_angle_gamma 99.434(10)
_cell_formula_units_Z 2
_cell_length_a 11.205(14)
_cell_length_b 12.963(14)
_cell_length_c 13.453(14)
_cell_measurement_temperature 293(2)
_cell_volume 1826(4)
_computing_cell_refinement XDS
_computing_data_collection 'XDS (Kabsch, 1991)'
_computing_data_reduction XDS
_computing_molecular_graphics PLATON(Spek,1994)
_computing_structure_refinement 'SHELXL-93 (Sheldrick, 1993)'
_computing_structure_solution 'SHELXS-86 (Sheldrick, 1990)'
_diffrn_ambient_temperature 293(2)
_diffrn_measurement_device 'Marresearch Image Plate'
_diffrn_measurement_method '95 frames at 2^o intervals, counting time 5 min.'
_diffrn_radiation_monochromator graphite
_diffrn_radiation_source 'fine-focus sealed tube'
_diffrn_radiation_type MoK\a
_diffrn_radiation_wavelength 0.71073
_diffrn_reflns_av_R_equivalents 0.0000
_diffrn_reflns_av_sigmaI/netI 0.0302
_diffrn_reflns_limit_h_max 13
_diffrn_reflns_limit_h_min 0
_diffrn_reflns_limit_k_max 15
_diffrn_reflns_limit_k_min -15
_diffrn_reflns_limit_l_max 16
_diffrn_reflns_limit_l_min -16
_diffrn_reflns_number 6484
_diffrn_reflns_theta_max 25.94
_diffrn_reflns_theta_min 1.93
_exptl_absorpt_coefficient_mu 0.474
_exptl_absorpt_correction_type none
_exptl_crystal_density_diffrn 1.455
_exptl_crystal_density_method 'not measured'
_exptl_crystal_F_000 820
_refine_diff_density_max 1.180
_refine_diff_density_min -1.410
_refine_diff_density_rms 0.076
_refine_ls_extinction_coef 0.019(3)
_refine_ls_extinction_expression Fc^*^=kFc[1+0.001xFc^2^\l^3^/sin(2\q)]^-1/4^
_refine_ls_extinction_method SHELXL
_refine_ls_goodness_of_fit_ref 1.135
_refine_ls_hydrogen_treatment mixed
_refine_ls_matrix_type full
_refine_ls_number_parameters 484
_refine_ls_number_reflns 6484
_refine_ls_number_restraints 12
_refine_ls_restrained_S_all 1.163
_refine_ls_R_factor_all 0.1029
_refine_ls_R_factor_gt 0.0758
_refine_ls_shift/su_max 0.056
_refine_ls_shift/su_mean 0.002
_refine_ls_structure_factor_coef Fsqd
_refine_ls_weighting_details 'w=1/[\s^2^(Fo^2^)+(0.1362P)^2^+1.5409P] where P=(Fo^2^+2Fc^2^)/3'
_refine_ls_weighting_scheme calc
_refine_ls_wR_factor_gt 0.2220
_refine_ls_wR_factor_ref 0.2423
_reflns_number_gt 4742
_reflns_number_total 6484
_reflns_threshold_expression >2sigma(I)
_cod_data_source_file ma0517796si20050811_104231.cif
_cod_data_source_block 19
_cod_depositor_comments
;
The following automatic conversions were performed:

'_refine_ls_weighting_scheme' value 'calc
w=1/[\s^2^(Fo^2^)+(0.1362P)^2^+1.5409P] where P=(Fo^2^+2Fc^2^)/3' was
changed to 'calc'. New tag '_refine_ls_weighting_details' was
created. The value of the new tag was set to
'w=1/[\s^2^(Fo^2^)+(0.1362P)^2^+1.5409P] where P=(Fo^2^+2Fc^2^)/3'.

Automatic conversion script
Id: cif_fix_values 3143 2015-03-26 13:38:13Z robertas 
;
_cod_original_sg_symbol_H-M P-1
_cod_original_formula_sum 'C37 H25 Cl3 O8 S3               '
_cod_database_code 1506435

loop_
_symmetry_equiv_pos_as_xyz
'x, y, z'
'-x, -y, -z'

loop_
_atom_site_label
_atom_site_type_symbol
_atom_site_fract_x
_atom_site_fract_y
_atom_site_fract_z
_atom_site_U_iso_or_equiv
_atom_site_adp_type
_atom_site_occupancy
_atom_site_calc_flag
_atom_site_refinement_flags
_atom_site_disorder_assembly
_atom_site_disorder_group
S1 S 0.58941(11) 0.83961(8) 0.42334(9) 0.0513(3) Uani 1 d . . .
O11 O 0.6058(4) 0.7276(3) 0.3987(3) 0.0701(10) Uani 1 d . . .
O12 O 0.5497(4) 0.8863(3) 0.5217(3) 0.0672(9) Uani 1 d . . .
C11 C 0.4808(4) 0.8474(3) 0.3230(3) 0.0473(10) Uani 1 d . . .
C12 C 0.4988(4) 0.9275(4) 0.2734(4) 0.0579(11) Uani 1 d . . .
H12 H 0.5730 0.9774 0.2895 0.069 Uiso 1 calc R . .
C13 C 0.3695(5) 0.7724(4) 0.2975(4) 0.0639(13) Uani 1 d . . .
H13 H 0.3574 0.7171 0.3290 0.077 Uiso 1 calc R . .
C14 C 0.4076(5) 0.9341(4) 0.2003(4) 0.0628(12) Uani 1 d . . .
H14 H 0.4205 0.9873 0.1664 0.075 Uiso 1 calc R . .
C16 C 0.2963(5) 0.8604(4) 0.1778(4) 0.0596(11) Uani 1 d . . .
C15 C 0.2776(5) 0.7798(4) 0.2260(4) 0.0654(13) Uani 1 d . . .
H15 H 0.2030 0.7306 0.2103 0.078 Uiso 1 calc R . .
C21 C 0.1608(4) 1.1323(4) 0.0178(3) 0.0543(11) Uani 1 d . . .
C22 C 0.1725(5) 1.1397(5) 0.1227(4) 0.0641(13) Uani 1 d . . .
H22 H 0.1700 1.2055 0.1728 0.077 Uiso 1 calc R . .
C23 C 0.1879(5) 1.0494(5) 0.1532(4) 0.0714(14) Uani 1 d . . .
H23 H 0.1961 1.0537 0.2238 0.086 Uiso 1 calc R . .
C26 C 0.1910(5) 0.9519(4) 0.0771(4) 0.0662(13) Uani 1 d . . .
C24 C 0.1592(5) 1.0333(5) -0.0576(4) 0.0714(14) Uani 1 d . . .
H24 H 0.1482 1.0278 -0.1284 0.086 Uiso 1 calc R . .
C25 C 0.1740(6) 0.9437(5) -0.0270(4) 0.0741(15) Uani 1 d . . .
H25 H 0.1725 0.8770 -0.0772 0.089 Uiso 1 calc R . .
O27 O 0.2012(4) 0.8580(3) 0.1038(3) 0.0880(13) Uani 1 d . . .
S2 S 0.15248(11) 1.25195(11) -0.01984(9) 0.0607(4) Uani 1 d . . .
O21 O 0.0777(3) 1.3133(3) 0.0447(3) 0.0783(11) Uani 1 d . . .
O22 O 0.1225(4) 1.2192(3) -0.1318(3) 0.0826(12) Uani 1 d . . .
C31 C 0.3062(4) 1.3251(4) 0.0169(3) 0.0541(11) Uani 1 d . . .
C32 C 0.3349(4) 1.4210(4) 0.0998(3) 0.0541(11) Uani 1 d . . .
H32 H 0.2735 1.4512 0.1322 0.065 Uiso 1 calc R . .
C33 C 0.3976(5) 1.2826(4) -0.0339(4) 0.0632(13) Uani 1 d . . .
H33 H 0.3774 1.2209 -0.0930 0.076 Uiso 1 calc R . .
C34 C 0.4558(4) 1.4715(4) 0.1340(3) 0.0539(11) Uani 1 d . . .
H34 H 0.4751 1.5375 0.1884 0.065 Uiso 1 calc R . .
C35 C 0.5181(5) 1.3316(4) 0.0032(4) 0.0620(12) Uani 1 d . . .
H35 H 0.5793 1.3012 -0.0295 0.074 Uiso 1 calc R . .
C36 C 0.5496(4) 1.4266(4) 0.0895(3) 0.0495(10) Uani 1 d . . .
C61 C 0.7276(4) 0.9244(3) 0.4186(3) 0.0464(9) Uani 1 d . . .
C62 C 0.8084(4) 0.8801(3) 0.3543(3) 0.0499(10) Uani 1 d . . .
H62 H 0.7906 0.8063 0.3149 0.060 Uiso 1 calc R . .
C63 C 0.7534(4) 1.0336(4) 0.4784(4) 0.0534(11) Uani 1 d . . .
H63 H 0.6987 1.0620 0.5215 0.064 Uiso 1 calc R . .
C64 C 0.9162(4) 0.9477(4) 0.3499(3) 0.0500(10) Uani 1 d . . .
H64 H 0.9713 0.9194 0.3074 0.060 Uiso 1 calc R . .
C66 C 0.9409(4) 1.0565(3) 0.4085(3) 0.0464(9) Uani 1 d . . .
O57 O 1.0516(3) 1.1197(3) 0.4037(3) 0.0586(8) Uani 1 d . . .
C65 C 0.8614(4) 1.1011(3) 0.4737(4) 0.0554(11) Uani 1 d . . .
H65 H 0.8801 1.1748 0.5136 0.066 Uiso 1 calc R . .
S3 S 1.06664(10) 1.53950(8) 0.31002(10) 0.0531(3) Uani 1 d . . .
O31 O 1.0797(3) 1.6225(3) 0.4103(3) 0.0758(11) Uani 1 d . . .
O32 O 1.1594(3) 1.5506(3) 0.2446(3) 0.0698(10) Uani 1 d . . .
C51 C 1.0575(4) 1.4111(3) 0.3333(3) 0.0458(9) Uani 1 d . . .
C52 C 1.1584(4) 1.3929(4) 0.3887(4) 0.0550(11) Uani 1 d . . .
H52 H 1.2296 1.4466 0.4100 0.066 Uiso 1 calc R . .
C53 C 0.9532(4) 1.3284(3) 0.2978(4) 0.0521(10) Uani 1 d . . .
H53 H 0.8861 1.3383 0.2579 0.063 Uiso 1 calc R . .
C54 C 1.1543(4) 1.2967(4) 0.4124(4) 0.0532(11) Uani 1 d . . .
H54 H 1.2222 1.2854 0.4503 0.064 Uiso 1 calc R . .
C56 C 1.0489(4) 1.2167(3) 0.3798(3) 0.0448(9) Uani 1 d . . .
C55 C 0.9494(4) 1.2313(4) 0.3221(4) 0.0534(11) Uani 1 d . . .
H55 H 0.8795 1.1761 0.2992 0.064 Uiso 1 calc R . .
C41 C 0.9224(4) 1.5287(3) 0.2399(4) 0.0504(10) Uani 1 d . . .
C42 C 0.8985(5) 1.4790(4) 0.1327(4) 0.0563(11) Uani 1 d . . .
H42 H 0.9620 1.4641 0.0945 0.068 Uiso 1 calc R . .
C43 C 0.8286(4) 1.5556(4) 0.2962(4) 0.0606(12) Uani 1 d . . .
H43 H 0.8459 1.5924 0.3678 0.073 Uiso 1 calc R . .
C44 C 0.7767(5) 1.4511(4) 0.0819(4) 0.0581(12) Uani 1 d . . .
H44 H 0.7601 1.4185 0.0096 0.070 Uiso 1 calc R . .
C45 C 0.7089(4) 1.5273(4) 0.2455(4) 0.0596(12) Uani 1 d . . .
H45 H 0.6462 1.5459 0.2834 0.072 Uiso 1 calc R . .
C46 C 0.6813(4) 1.4714(3) 0.1383(3) 0.0493(10) Uani 1 d . . .
C100 C 0.5543(8) 1.2456(7) 0.3333(6) 0.085(2) Uiso 0.75 d PD A 1
H100 H 0.5128 1.1825 0.3519 0.102 Uiso 0.75 calc PR A 1
Cl11 Cl 0.6043(3) 1.1951(3) 0.2123(2) 0.1284(12) Uani 0.75 d PD A 1
Cl12 Cl 0.6779(3) 1.3150(4) 0.4319(4) 0.0830(9) Uani 0.75 d PD A 1
Cl13 Cl 0.4495(4) 1.3248(4) 0.3201(4) 0.1512(13) Uiso 0.75 d PD A 1
C200 C 0.5358(13) 1.3068(11) 0.3855(10) 0.044(3) Uiso 0.25 d PD B 2
H200 H 0.4855 1.2616 0.4193 0.053 Uiso 0.25 calc PR B 2
Cl21 Cl 0.4874(11) 1.2541(6) 0.2483(6) 0.139(5) Uani 0.25 d PD B 2
Cl22 Cl 0.4991(5) 1.4356(7) 0.4186(7) 0.110(3) Uani 0.25 d PD . 2
Cl23 Cl 0.6886(16) 1.2993(19) 0.4160(18) 0.150(9) Uani 0.25 d PD B 2

loop_
_atom_site_aniso_label
_atom_site_aniso_U_11
_atom_site_aniso_U_22
_atom_site_aniso_U_33
_atom_site_aniso_U_23
_atom_site_aniso_U_13
_atom_site_aniso_U_12
S1 0.0662(7) 0.0378(6) 0.0585(6) 0.0233(4) 0.0196(5) 0.0132(5)
O11 0.082(2) 0.0392(16) 0.098(3) 0.0314(16) 0.0174(19) 0.0138(17)
O12 0.086(2) 0.070(2) 0.0585(19) 0.0317(16) 0.0321(17) 0.0198(19)
C11 0.056(2) 0.0332(19) 0.054(2) 0.0114(16) 0.0222(19) 0.0098(19)
C12 0.055(3) 0.051(3) 0.072(3) 0.032(2) 0.008(2) -0.002(2)
C13 0.077(3) 0.044(2) 0.071(3) 0.026(2) 0.021(3) -0.006(2)
C14 0.064(3) 0.049(2) 0.076(3) 0.032(2) 0.003(2) -0.005(2)
C16 0.062(3) 0.047(2) 0.063(3) 0.014(2) 0.006(2) 0.000(2)
C15 0.063(3) 0.050(3) 0.077(3) 0.024(2) 0.009(2) -0.011(2)
C21 0.043(2) 0.068(3) 0.046(2) 0.010(2) 0.0031(17) 0.012(2)
C22 0.063(3) 0.072(3) 0.051(3) 0.009(2) 0.008(2) 0.016(3)
C23 0.072(3) 0.084(4) 0.054(3) 0.022(3) 0.007(2) 0.004(3)
C26 0.054(3) 0.064(3) 0.073(3) 0.024(3) -0.010(2) -0.006(2)
C24 0.082(4) 0.074(3) 0.047(3) 0.006(2) -0.002(2) 0.014(3)
C25 0.083(4) 0.056(3) 0.068(3) 0.008(2) -0.008(3) 0.006(3)
O27 0.083(3) 0.065(2) 0.099(3) 0.032(2) -0.027(2) -0.021(2)
S2 0.0574(7) 0.0705(8) 0.0495(6) 0.0077(5) -0.0026(5) 0.0248(6)
O21 0.057(2) 0.086(3) 0.079(2) -0.0037(19) -0.0014(17) 0.0355(19)
O22 0.103(3) 0.089(3) 0.0501(19) 0.0120(18) -0.0122(18) 0.031(2)
C31 0.058(3) 0.062(3) 0.049(2) 0.021(2) 0.0100(19) 0.024(2)
C32 0.057(3) 0.060(3) 0.050(2) 0.0129(19) 0.0109(19) 0.030(2)
C33 0.071(3) 0.068(3) 0.046(2) 0.003(2) 0.013(2) 0.024(3)
C34 0.063(3) 0.050(2) 0.054(2) 0.0139(19) 0.014(2) 0.028(2)
C35 0.062(3) 0.070(3) 0.058(3) 0.013(2) 0.023(2) 0.029(2)
C36 0.060(3) 0.049(2) 0.052(2) 0.0242(18) 0.0194(19) 0.024(2)
C61 0.056(2) 0.037(2) 0.051(2) 0.0180(17) 0.0089(18) 0.0116(19)
C62 0.062(3) 0.040(2) 0.051(2) 0.0147(17) 0.0125(19) 0.014(2)
C63 0.063(3) 0.046(2) 0.057(2) 0.0154(19) 0.018(2) 0.022(2)
C64 0.057(2) 0.053(2) 0.044(2) 0.0155(18) 0.0113(18) 0.019(2)
C66 0.046(2) 0.047(2) 0.049(2) 0.0227(18) -0.0004(17) 0.0091(19)
O57 0.0447(16) 0.0590(18) 0.079(2) 0.0333(16) 0.0007(14) 0.0122(15)
C65 0.065(3) 0.035(2) 0.064(3) 0.0124(19) 0.007(2) 0.011(2)
S3 0.0449(6) 0.0328(5) 0.0760(8) 0.0098(5) 0.0156(5) 0.0003(4)
O31 0.071(2) 0.0438(18) 0.090(3) -0.0083(17) 0.0051(19) 0.0025(17)
O32 0.0502(18) 0.0504(19) 0.113(3) 0.0291(18) 0.0334(18) 0.0029(16)
C51 0.040(2) 0.040(2) 0.053(2) 0.0067(17) 0.0122(17) 0.0037(17)
C52 0.034(2) 0.048(2) 0.075(3) 0.013(2) 0.0035(19) -0.0015(19)
C53 0.040(2) 0.043(2) 0.070(3) 0.025(2) -0.0096(19) -0.0039(18)
C54 0.0325(19) 0.058(3) 0.064(3) 0.014(2) -0.0012(17) 0.0096(19)
C56 0.039(2) 0.049(2) 0.046(2) 0.0148(17) 0.0038(16) 0.0095(18)
C55 0.045(2) 0.044(2) 0.065(3) 0.021(2) -0.0081(19) -0.0066(19)
C41 0.053(2) 0.0316(19) 0.071(3) 0.0175(18) 0.021(2) 0.0101(19)
C42 0.063(3) 0.063(3) 0.063(3) 0.035(2) 0.030(2) 0.029(2)
C43 0.056(3) 0.048(2) 0.068(3) 0.001(2) 0.017(2) 0.009(2)
C44 0.065(3) 0.068(3) 0.058(3) 0.031(2) 0.025(2) 0.028(2)
C45 0.053(3) 0.055(3) 0.068(3) 0.006(2) 0.023(2) 0.017(2)
C46 0.060(3) 0.044(2) 0.055(2) 0.0222(18) 0.0179(19) 0.022(2)
Cl11 0.143(3) 0.127(2) 0.0920(17) 0.0354(15) 0.0168(16) -0.039(2)
Cl12 0.0591(15) 0.0904(18) 0.0912(18) 0.0250(14) -0.0004(14) 0.0038(14)
Cl21 0.223(11) 0.071(4) 0.091(5) 0.042(4) -0.081(6) -0.031(5)
Cl22 0.056(3) 0.158(7) 0.186(8) 0.122(6) 0.066(4) 0.062(4)
Cl23 0.109(10) 0.194(18) 0.172(18) 0.068(13) 0.025(9) 0.081(10)

loop_
_atom_type_symbol
_atom_type_description
_atom_type_scat_dispersion_real
_atom_type_scat_dispersion_imag
_atom_type_scat_source
C C 0.0033 0.0016 'International Tables Vol C Tables 4.2.6.8 and 6.1.1.4'
H H 0.0000 0.0000 'International Tables Vol C Tables 4.2.6.8 and 6.1.1.4'
N N 0.0061 0.0033 'International Tables Vol C Tables 4.2.6.8 and 6.1.1.4'
O O 0.0106 0.0060 'International Tables Vol C Tables 4.2.6.8 and 6.1.1.4'
S S 0.1246 0.1234 'International Tables Vol C Tables 4.2.6.8 and 6.1.1.4'
Cl Cl 0.1484 0.1585 'International Tables Vol C Tables 4.2.6.8 and 6.1.1.4'

loop_
_geom_angle_atom_site_label_1
_geom_angle_atom_site_label_2
_geom_angle_atom_site_label_3
_geom_angle
O12 S1 O11 117.5(2)
O12 S1 C61 108.0(2)
O11 S1 C61 109.0(2)
O12 S1 C11 107.5(2)
O11 S1 C11 107.9(2)
C61 S1 C11 106.4(2)
C12 C11 C13 119.2(4)
C12 C11 S1 123.0(4)
C13 C11 S1 117.7(3)
C14 C12 C11 120.5(4)
C15 C13 C11 120.4(4)
C12 C14 C16 119.4(4)
O27 C16 C15 115.6(4)
O27 C16 C14 123.8(4)
C15 C16 C14 120.5(5)
C13 C15 C16 119.8(4)
C22 C21 C24 120.4(5)
C22 C21 S2 119.4(4)
C24 C21 S2 120.1(4)
C23 C22 C21 119.9(5)
C22 C23 C26 119.1(5)
C25 C26 O27 118.0(5)
C25 C26 C23 120.7(5)
O27 C26 C23 121.0(5)
C25 C24 C21 119.5(5)
C24 C25 C26 120.3(5)
C16 O27 C26 119.9(4)
O21 S2 O22 119.9(2)
O21 S2 C31 108.5(2)
O22 S2 C31 108.9(2)
O21 S2 C21 108.2(3)
O22 S2 C21 108.1(2)
C31 S2 C21 101.7(2)
C32 C31 C33 120.3(5)
C32 C31 S2 119.6(4)
C33 C31 S2 119.9(4)
C34 C32 C31 119.1(4)
C35 C33 C31 119.9(4)
C32 C34 C36 121.8(4)
C33 C35 C36 120.6(4)
C34 C36 C35 118.1(5)
C34 C36 C46 121.5(4)
C35 C36 C46 120.2(4)
C63 C61 C62 121.1(4)
C63 C61 S1 119.5(3)
C62 C61 S1 119.4(3)
C64 C62 C61 119.0(4)
C61 C63 C65 119.6(4)
C66 C64 C62 119.7(4)
C64 C66 O57 117.4(4)
C64 C66 C65 121.7(4)
O57 C66 C65 120.9(4)
C66 O57 C56 117.8(3)
C66 C65 C63 118.8(4)
O32 S3 O31 117.9(2)
O32 S3 C41 109.5(2)
O31 S3 C41 108.6(2)
O32 S3 C51 108.50(19)
O31 S3 C51 107.6(2)
C41 S3 C51 103.8(2)
C52 C51 C53 119.2(4)
C52 C51 S3 118.4(3)
C53 C51 S3 122.4(3)
C54 C52 C51 120.7(4)
C55 C53 C51 119.8(4)
C52 C54 C56 119.5(4)
C55 C56 C54 120.9(4)
C55 C56 O57 122.2(4)
C54 C56 O57 116.8(4)
C56 C55 C53 119.8(4)
C42 C41 C43 120.6(4)
C42 C41 S3 120.5(3)
C43 C41 S3 118.2(4)
C41 C42 C44 119.1(4)
C41 C43 C45 119.8(5)
C46 C44 C42 120.9(4)
C43 C45 C46 120.8(4)
C44 C46 C45 118.6(5)
C44 C46 C36 122.0(4)
C45 C46 C36 119.1(4)
Cl13 C100 Cl12 113.1(5)
Cl13 C100 Cl11 109.3(5)
Cl12 C100 Cl11 111.0(5)
Cl22 C200 Cl23 117.6(11)
Cl22 C200 Cl21 103.5(8)
Cl23 C200 Cl21 110.6(11)

loop_
_geom_bond_atom_site_label_1
_geom_bond_atom_site_label_2
_geom_bond_distance
S1 O12 1.435(4)
S1 O11 1.440(4)
S1 C61 1.764(5)
S1 C11 1.767(5)
C11 C12 1.385(6)
C11 C13 1.396(7)
C12 C14 1.380(7)
C13 C15 1.375(8)
C14 C16 1.390(7)
C16 O27 1.377(6)
C16 C15 1.377(7)
C21 C22 1.380(7)
C21 C24 1.385(7)
C21 S2 1.777(6)
C22 C23 1.376(8)
C23 C26 1.388(8)
C26 C25 1.367(8)
C26 O27 1.382(7)
C24 C25 1.367(8)
S2 O21 1.431(4)
S2 O22 1.433(4)
S2 C31 1.773(6)
C31 C32 1.379(7)
C31 C33 1.387(7)
C32 C34 1.377(7)
C33 C35 1.373(7)
C34 C36 1.386(6)
C35 C36 1.398(7)
C36 C46 1.505(7)
C61 C63 1.380(6)
C61 C62 1.390(6)
C62 C64 1.388(7)
C63 C65 1.390(7)
C64 C66 1.372(6)
C66 O57 1.387(5)
C66 C65 1.387(6)
O57 C56 1.388(5)
S3 O32 1.440(4)
S3 O31 1.443(4)
S3 C41 1.756(5)
S3 C51 1.769(5)
C51 C52 1.385(6)
C51 C53 1.391(6)
C52 C54 1.367(7)
C53 C55 1.383(6)
C54 C56 1.380(6)
C56 C55 1.368(6)
C41 C42 1.380(7)
C41 C43 1.385(6)
C42 C44 1.407(7)
C43 C45 1.386(7)
C44 C46 1.385(6)
C45 C46 1.394(7)
C100 Cl13 1.710(9)
C100 Cl12 1.746(9)
C100 Cl11 1.754(9)
C200 Cl22 1.729(13)
C200 Cl23 1.748(15)
C200 Cl21 1.772(13)
